data_4064311
loop_
_publ_author_name
'Chen, Fei'
'Sun, Jia-Feng'
'Li, Tao-Yuan'
'Chen, Xue-Tai'
'Xue, Zi-Ling'

_publ_section_title
;
 Iridium(I) and Rhodium(I) Carbonyl Complexes with the
 Bis(3-tert-butylimidazol-2-ylidene)borate Ligand and Unusual B&#x2212;H
 Fluorination
;
_journal_issue 7
_journal_name_full Organometallics
_journal_page_first 2006
_journal_paper_doi 10.1021/om200036w
_journal_volume 30
_journal_year 2011
_chemical_formula_moiety 'C16 H24 B N4 O2 Rh'
_chemical_formula_sum 'C16 H24 B N4 O2 Rh'
_chemical_formula_weight 418.11
_chemical_name_systematic
; 
 ? 
;
_space_group_IT_number 2
_symmetry_cell_setting triclinic
_symmetry_space_group_name_Hall '-P 1'
_symmetry_space_group_name_H-M 'P -1'
_atom_sites_solution_hydrogens geom
_atom_sites_solution_primary direct
_atom_sites_solution_secondary difmap
_audit_creation_method SHELXL-97
_cell_angle_alpha 92.321(2)
_cell_angle_beta 91.979(2)
_cell_angle_gamma 111.7060(10)
_cell_formula_units_Z 2
_cell_length_a 9.4507(15)
_cell_length_b 9.8447(15)
_cell_length_c 10.9766(17)
_cell_measurement_reflns_used 4259
_cell_measurement_temperature 298(3)
_cell_measurement_theta_max 28.245
_cell_measurement_theta_min 2.328
_cell_volume 946.7(3)
_computing_cell_refinement SMART
_computing_data_collection 'SMART (Bruker, 2000)'
_computing_data_reduction 'SAINT (Bruker, 2000)'
_computing_molecular_graphics SHELXTL
_computing_publication_material SHELXTL
_computing_structure_refinement SHELXTL
_computing_structure_solution 'SHELXTL (Bruker, 2000)'
_diffrn_ambient_temperature 298(3)
_diffrn_measured_fraction_theta_full 0.983
_diffrn_measured_fraction_theta_max 0.983
_diffrn_measurement_device_type 'Bruker Smart Aepex CCD area detector'
_diffrn_measurement_method 'phi and omega scans'
_diffrn_radiation_monochromator graphite
_diffrn_radiation_source 'fine-focus sealed tube'
_diffrn_radiation_type MoK\a
_diffrn_radiation_wavelength 0.71073
_diffrn_reflns_av_R_equivalents 0.0610
_diffrn_reflns_av_sigmaI/netI 0.0451
_diffrn_reflns_limit_h_max 11
_diffrn_reflns_limit_h_min -11
_diffrn_reflns_limit_k_max 11
_diffrn_reflns_limit_k_min -11
_diffrn_reflns_limit_l_max 13
_diffrn_reflns_limit_l_min -9
_diffrn_reflns_number 4971
_diffrn_reflns_theta_full 25.50
_diffrn_reflns_theta_max 25.50
_diffrn_reflns_theta_min 1.86
_exptl_absorpt_coefficient_mu 0.917
_exptl_absorpt_correction_T_max 0.8576
_exptl_absorpt_correction_T_min 0.804
_exptl_absorpt_correction_type multi-scan
_exptl_absorpt_process_details 'SADABS, Bruker(2000)'
_exptl_crystal_colour yellow
_exptl_crystal_density_diffrn 1.467
_exptl_crystal_density_method 'not measured'
_exptl_crystal_description block
_exptl_crystal_F_000 428
_exptl_crystal_size_max 0.24
_exptl_crystal_size_mid 0.20
_exptl_crystal_size_min 0.17
_refine_diff_density_max 0.860
_refine_diff_density_min -1.023
_refine_diff_density_rms 0.084
_refine_ls_extinction_method none
_refine_ls_goodness_of_fit_ref 1.008
_refine_ls_hydrogen_treatment constr
_refine_ls_matrix_type full
_refine_ls_number_parameters 223
_refine_ls_number_reflns 3469
_refine_ls_number_restraints 0
_refine_ls_restrained_S_all 1.008
_refine_ls_R_factor_all 0.0400
_refine_ls_R_factor_gt 0.0381
_refine_ls_shift/su_max 0.000
_refine_ls_shift/su_mean 0.000
_refine_ls_structure_factor_coef Fsqd
_refine_ls_weighting_details 'calc w=1/[\s^2^(Fo^2^)+(0.0695P)^2^+0.6000P] where P=(Fo^2^+2Fc^2^)/3'
_refine_ls_weighting_scheme calc
_refine_ls_wR_factor_gt 0.1066
_refine_ls_wR_factor_ref 0.1076
_reflns_number_gt 3248
_reflns_number_total 3469
_reflns_threshold_expression >2sigma(I)
_cod_data_source_file om200036w_si_003.cif
_cod_data_source_block 1b
_cod_depositor_comments
;
The following automatic conversions were performed:

'_symmetry_cell_setting' value 'Triclinic' changed to 'triclinic'
according to /home/saulius/struct/CIF-dictionaries/cif_core.dic
dictionary named 'cif_core.dic' version 2.4.1 from 2010-06-29.

Automatic conversion script
Id: cif_fix_values 1715 2011-07-08 13:25:40Z adriana 
;
_cod_database_code 4064311

loop_
_symmetry_equiv_pos_as_xyz
'x, y, z'
'-x, -y, -z'

loop_
_atom_site_label
_atom_site_type_symbol
_atom_site_fract_x
_atom_site_fract_y
_atom_site_fract_z
_atom_site_U_iso_or_equiv
_atom_site_adp_type
_atom_site_occupancy
_atom_site_symmetry_multiplicity
_atom_site_calc_flag
_atom_site_refinement_flags
Rh1 Rh 0.28359(3) 0.60710(3) 0.83154(2) 0.04371(13) Uani 1 1 d .
C1 C 0.4497(4) 0.8031(4) 0.7822(3) 0.0438(7) Uani 1 1 d .
C2 C 0.5226(5) 1.0050(4) 0.6800(4) 0.0580(9) Uani 1 1 d .
H2 H 0.5188 1.0754 0.6273 0.070 Uiso 1 1 calc R
C3 C 0.6432(5) 1.0095(4) 0.7471(4) 0.0589(10) Uani 1 1 d .
H3 H 0.7391 1.0840 0.7509 0.071 Uiso 1 1 calc R
C4 C 0.7059(4) 0.8504(4) 0.8996(3) 0.0534(9) Uani 1 1 d .
C5 C 0.6639(5) 0.6859(5) 0.9021(5) 0.0682(11) Uani 1 1 d .
H5A H 0.5637 0.6417 0.9320 0.102 Uiso 1 1 calc R
H5B H 0.7363 0.6661 0.9549 0.102 Uiso 1 1 calc R
H5C H 0.6652 0.6460 0.8211 0.102 Uiso 1 1 calc R
C6 C 0.6969(6) 0.9199(6) 1.0239(4) 0.0757(13) Uani 1 1 d .
H6A H 0.7304 1.0242 1.0192 0.114 Uiso 1 1 calc R
H6B H 0.7611 0.8973 1.0829 0.114 Uiso 1 1 calc R
H6C H 0.5935 0.8821 1.0481 0.114 Uiso 1 1 calc R
C7 C 0.8685(5) 0.9190(6) 0.8575(5) 0.0741(13) Uani 1 1 d .
H7A H 0.8721 0.8834 0.7754 0.111 Uiso 1 1 calc R
H7B H 0.9364 0.8930 0.9104 0.111 Uiso 1 1 calc R
H7C H 0.8991 1.0236 0.8603 0.111 Uiso 1 1 calc R
C8 C 0.2491(4) 0.5631(4) 0.6429(3) 0.0417(7) Uani 1 1 d .
C9 C 0.1918(4) 0.6153(4) 0.4579(4) 0.0553(9) Uani 1 1 d .
H9 H 0.1694 0.6654 0.3947 0.066 Uiso 1 1 calc R
C10 C 0.1999(5) 0.4828(5) 0.4472(4) 0.0568(9) Uani 1 1 d .
H10 H 0.1830 0.4234 0.3759 0.068 Uiso 1 1 calc R
C11 C 0.2629(4) 0.3124(4) 0.5869(3) 0.0497(8) Uani 1 1 d .
C12 C 0.3335(8) 0.2677(6) 0.4769(5) 0.0844(16) Uani 1 1 d .
H12A H 0.3656 0.1891 0.4972 0.127 Uiso 1 1 calc R
H12B H 0.4201 0.3499 0.4550 0.127 Uiso 1 1 calc R
H12C H 0.2594 0.2358 0.4094 0.127 Uiso 1 1 calc R
C13 C 0.1124(6) 0.1942(5) 0.6090(7) 0.0941(19) Uani 1 1 d .
H13A H 0.0641 0.2276 0.6728 0.141 Uiso 1 1 calc R
H13B H 0.1289 0.1082 0.6329 0.141 Uiso 1 1 calc R
H13C H 0.0481 0.1712 0.5355 0.141 Uiso 1 1 calc R
C14 C 0.3765(6) 0.3379(5) 0.6955(4) 0.0664(11) Uani 1 1 d .
H14A H 0.3400 0.3738 0.7656 0.100 Uiso 1 1 calc R
H14B H 0.4735 0.4085 0.6766 0.100 Uiso 1 1 calc R
H14C H 0.3874 0.2473 0.7128 0.100 Uiso 1 1 calc R
C15 C 0.3110(5) 0.6587(5) 1.0006(4) 0.0603(10) Uani 1 1 d .
C16 C 0.1098(5) 0.4451(5) 0.8587(4) 0.0666(11) Uani 1 1 d .
O1 O 0.3249(5) 0.6806(5) 1.1033(3) 0.0916(12) Uani 1 1 d .
O2 O 0.0008(5) 0.3520(5) 0.8769(5) 0.1132(17) Uani 1 1 d .
N1 N 0.4046(4) 0.8788(3) 0.7015(3) 0.0487(7) Uani 1 1 d .
N2 N 0.6004(3) 0.8824(3) 0.8110(3) 0.0467(7) Uani 1 1 d .
N3 N 0.2220(3) 0.6646(3) 0.5777(3) 0.0471(6) Uani 1 1 d .
N4 N 0.2381(3) 0.4508(3) 0.5623(3) 0.0442(6) Uani 1 1 d .
B1 B 0.2425(5) 0.8196(5) 0.6327(5) 0.0567(10) Uani 1 1 d .
H1A H 0.1637 0.8135 0.6889 0.068 Uiso 1 1 calc R
H1B H 0.2380 0.8832 0.5686 0.068 Uiso 1 1 calc R

loop_
_atom_site_aniso_label
_atom_site_aniso_U_11
_atom_site_aniso_U_22
_atom_site_aniso_U_33
_atom_site_aniso_U_23
_atom_site_aniso_U_13
_atom_site_aniso_U_12
Rh1 0.03928(18) 0.03984(18) 0.04760(19) -0.00192(11) 0.00491(11) 0.00979(12)
C1 0.0443(18) 0.0349(16) 0.0491(18) -0.0055(13) -0.0015(14) 0.0123(14)
C2 0.068(2) 0.0347(17) 0.069(2) 0.0023(16) -0.0013(19) 0.0169(17)
C3 0.062(2) 0.0355(18) 0.067(2) 0.0020(16) 0.0014(19) 0.0042(16)
C4 0.0440(19) 0.051(2) 0.054(2) -0.0008(16) -0.0073(15) 0.0050(16)
C5 0.056(2) 0.059(2) 0.087(3) 0.008(2) -0.017(2) 0.018(2)
C6 0.072(3) 0.084(3) 0.055(2) -0.010(2) -0.011(2) 0.014(3)
C7 0.046(2) 0.083(3) 0.076(3) 0.004(2) -0.007(2) 0.005(2)
C8 0.0360(16) 0.0351(16) 0.0506(18) -0.0012(13) -0.0011(13) 0.0099(13)
C9 0.054(2) 0.056(2) 0.056(2) 0.0067(17) -0.0081(17) 0.0217(18)
C10 0.062(2) 0.058(2) 0.049(2) -0.0066(16) -0.0108(17) 0.0216(19)
C11 0.053(2) 0.0370(17) 0.059(2) -0.0023(15) 0.0019(16) 0.0165(16)
C12 0.130(5) 0.084(3) 0.066(3) -0.009(2) 0.006(3) 0.072(4)
C13 0.067(3) 0.045(2) 0.163(6) 0.016(3) 0.012(3) 0.010(2)
C14 0.083(3) 0.064(3) 0.066(2) -0.005(2) -0.008(2) 0.046(2)
C15 0.059(2) 0.057(2) 0.056(2) -0.0097(18) 0.0104(18) 0.0106(19)
C16 0.056(2) 0.067(3) 0.067(3) -0.004(2) 0.015(2) 0.013(2)
O1 0.096(3) 0.101(3) 0.062(2) -0.0175(19) 0.0104(18) 0.020(2)
O2 0.065(2) 0.095(3) 0.136(4) -0.007(3) 0.037(2) -0.022(2)
N1 0.0523(17) 0.0350(14) 0.0596(17) -0.0030(12) -0.0003(13) 0.0179(13)
N2 0.0452(15) 0.0359(14) 0.0512(16) -0.0025(12) -0.0021(12) 0.0069(12)
N3 0.0426(15) 0.0397(15) 0.0597(17) 0.0007(12) -0.0063(13) 0.0173(12)
N4 0.0449(15) 0.0383(14) 0.0482(15) -0.0021(11) -0.0018(12) 0.0148(12)
B1 0.056(2) 0.046(2) 0.074(3) -0.001(2) -0.007(2) 0.028(2)

loop_
_atom_type_symbol
_atom_type_description
_atom_type_scat_dispersion_real
_atom_type_scat_dispersion_imag
_atom_type_scat_source
C C 0.0033 0.0016 'International Tables Vol C Tables 4.2.6.8 and 6.1.1.4'
H H 0.0000 0.0000 'International Tables Vol C Tables 4.2.6.8 and 6.1.1.4'
B B 0.0013 0.0007 'International Tables Vol C Tables 4.2.6.8 and 6.1.1.4'
N N 0.0061 0.0033 'International Tables Vol C Tables 4.2.6.8 and 6.1.1.4'
O O 0.0106 0.0060 'International Tables Vol C Tables 4.2.6.8 and 6.1.1.4'
Rh Rh -1.1178 0.9187 'International Tables Vol C Tables 4.2.6.8 and 6.1.1.4'

loop_
_geom_angle_atom_site_label_1
_geom_angle_atom_site_label_2
_geom_angle_atom_site_label_3
_geom_angle
C16 Rh1 C15 90.07(19)
C16 Rh1 C8 91.32(17)
C15 Rh1 C8 175.89(16)
C16 Rh1 C1 168.90(19)
C15 Rh1 C1 94.75(16)
C8 Rh1 C1 83.22(13)
N1 C1 N2 106.2(3)
N1 C1 Rh1 116.5(2)
N2 C1 Rh1 137.4(3)
C3 C2 N1 107.9(4)
C3 C2 H2 126.0
N1 C2 H2 126.0
C2 C3 N2 107.5(3)
C2 C3 H3 126.2
N2 C3 H3 126.2
N2 C4 C5 109.8(3)
N2 C4 C6 108.2(4)
C5 C4 C6 112.4(4)
N2 C4 C7 108.7(3)
C5 C4 C7 108.5(4)
C6 C4 C7 109.2(4)
C4 C5 H5A 109.5
C4 C5 H5B 109.5
H5A C5 H5B 109.5
C4 C5 H5C 109.5
H5A C5 H5C 109.5
H5B C5 H5C 109.5
C4 C6 H6A 109.5
C4 C6 H6B 109.5
H6A C6 H6B 109.5
C4 C6 H6C 109.5
H6A C6 H6C 109.5
H6B C6 H6C 109.5
C4 C7 H7A 109.5
C4 C7 H7B 109.5
H7A C7 H7B 109.5
C4 C7 H7C 109.5
H7A C7 H7C 109.5
H7B C7 H7C 109.5
N3 C8 N4 106.4(3)
N3 C8 Rh1 116.6(2)
N4 C8 Rh1 136.9(3)
C10 C9 N3 108.3(3)
C10 C9 H9 125.9
N3 C9 H9 125.9
C9 C10 N4 106.9(3)
C9 C10 H10 126.5
N4 C10 H10 126.5
N4 C11 C13 109.2(3)
N4 C11 C14 110.4(3)
C13 C11 C14 111.3(4)
N4 C11 C12 109.1(3)
C13 C11 C12 110.2(4)
C14 C11 C12 106.7(4)
C11 C12 H12A 109.5
C11 C12 H12B 109.5
H12A C12 H12B 109.5
C11 C12 H12C 109.5
H12A C12 H12C 109.5
H12B C12 H12C 109.5
C11 C13 H13A 109.5
C11 C13 H13B 109.5
H13A C13 H13B 109.5
C11 C13 H13C 109.5
H13A C13 H13C 109.5
H13B C13 H13C 109.5
C11 C14 H14A 109.5
C11 C14 H14B 109.5
H14A C14 H14B 109.5
C11 C14 H14C 109.5
H14A C14 H14C 109.5
H14B C14 H14C 109.5
O1 C15 Rh1 175.7(4)
O2 C16 Rh1 176.3(5)
C1 N1 C2 110.3(3)
C1 N1 B1 123.5(3)
C2 N1 B1 125.9(3)
C1 N2 C3 108.1(3)
C1 N2 C4 128.7(3)
C3 N2 C4 123.1(3)
C8 N3 C9 109.4(3)
C8 N3 B1 123.1(3)
C9 N3 B1 127.1(3)
C8 N4 C10 109.0(3)
C8 N4 C11 128.1(3)
C10 N4 C11 122.9(3)
N3 B1 N1 105.1(3)
N3 B1 H1A 110.7
N1 B1 H1A 110.7
N3 B1 H1B 110.7
N1 B1 H1B 110.7
H1A B1 H1B 108.8

loop_
_geom_bond_atom_site_label_1
_geom_bond_atom_site_label_2
_geom_bond_distance
Rh1 C16 1.862(5)
Rh1 C15 1.887(4)
Rh1 C8 2.087(3)
Rh1 C1 2.093(3)
C1 N1 1.336(5)
C1 N2 1.366(5)
C2 C3 1.321(6)
C2 N1 1.363(5)
C2 H2 0.9300
C3 N2 1.393(5)
C3 H3 0.9300
C4 N2 1.493(5)
C4 C5 1.520(6)
C4 C6 1.521(6)
C4 C7 1.529(6)
C5 H5A 0.9600
C5 H5B 0.9600
C5 H5C 0.9600
C6 H6A 0.9600
C6 H6B 0.9600
C6 H6C 0.9600
C7 H7A 0.9600
C7 H7B 0.9600
C7 H7C 0.9600
C8 N3 1.346(4)
C8 N4 1.359(4)
C9 C10 1.335(6)
C9 N3 1.366(5)
C9 H9 0.9300
C10 N4 1.383(5)
C10 H10 0.9300
C11 N4 1.498(4)
C11 C13 1.503(6)
C11 C14 1.525(6)
C11 C12 1.526(6)
C12 H12A 0.9600
C12 H12B 0.9600
C12 H12C 0.9600
C13 H13A 0.9600
C13 H13B 0.9600
C13 H13C 0.9600
C14 H14A 0.9600
C14 H14B 0.9600
C14 H14C 0.9600
C15 O1 1.133(5)
C16 O2 1.127(6)
N1 B1 1.575(5)
N3 B1 1.558(5)
B1 H1A 0.9700
B1 H1B 0.9700
